data_1549828
loop_
_publ_author_name
'Conesa-Egea, Javier'
'Nogal, Noem\'i'
'Mart\'inez, Jos\'e Ignacio'
'Fern\'andez-Moreira, Vanesa'
'Rodr\'iguez-Mendoza, Ulises R'
'Gonz\'alez-Platas, Javier'
'G\'omez-Garc\'ia, Carlos J'
'Delgado, Salom\'e'
'Zamora, F\'elix'
'Amo-Ochoa, Pilar'

_publ_section_title
;
 Smart composite films of nanometric thickness based on copper-iodine
 coordination polymers. Toward sensors.
;
_journal_issue 41
_journal_name_full 'Chemical science'
_journal_page_first 8000
_journal_page_last 8010
_journal_paper_doi 10.1039/c8sc03085e
_journal_volume 9
_journal_year 2018
_chemical_formula_moiety 'C7 H8 Cu I N2 O2'
_chemical_formula_sum 'C7 H8 Cu I N2 O2'
_chemical_formula_weight 342.59
_space_group_crystal_system triclinic
_space_group_IT_number 2
_space_group_name_Hall '-P 1'
_space_group_name_H-M_alt 'P -1'
_symmetry_space_group_name_Hall '-P 1'
_symmetry_space_group_name_H-M 'P -1'
_atom_sites_solution_hydrogens geom
_atom_sites_solution_primary dual
_audit_creation_date 2017-07-11
_audit_creation_method
;
Olex2 1.2
(compiled 2017.03.28 svn.r3405 for OlexSys, GUI svn.r5337)
;
_audit_update_record
;
2018-03-01 deposited with the CCDC.
2018-08-23 downloaded from the CCDC.
;
_cell_angle_alpha 83.217(13)
_cell_angle_beta 88.956(7)
_cell_angle_gamma 83.522(13)
_cell_formula_units_Z 2
_cell_length_a 4.1864(3)
_cell_length_b 9.741(2)
_cell_length_c 11.2181(11)
_cell_measurement_reflns_used 1073
_cell_measurement_temperature 296(1)
_cell_measurement_theta_max 24.6540
_cell_measurement_theta_min 3.6390
_cell_volume 451.36(11)
_computing_cell_refinement 'CrysAlisPro 1.171.38.46 (Rigaku OD, 2015)'
_computing_data_collection 'CrysAlisPro 1.171.38.46 (Rigaku OD, 2015)'
_computing_data_reduction 'CrysAlisPro 1.171.38.46 (Rigaku OD, 2015)'
_computing_molecular_graphics 'Olex2 (Dolomanov et al., 2009)'
_computing_publication_material 'Olex2 (Dolomanov et al., 2009)'
_computing_structure_refinement 'ShelXL (Sheldrick, 2015)'
_computing_structure_solution 'ShelXT (Sheldrick, 2015)'
_diffrn_ambient_pressure 720000(40000)
_diffrn_ambient_temperature 296(1)
_diffrn_detector 'CCD plate'
_diffrn_detector_area_resol_mean 16.2536
_diffrn_detector_type EosS2
_diffrn_measured_fraction_theta_full 0.358
_diffrn_measured_fraction_theta_max 0.358
_diffrn_measurement_details
;
List of Runs (angles in degrees, time in seconds):

  # Type    Start    End  Width  t~exp~   \w     \q     \k     \f   Frames
#--------------------------------------------------------------------------
  1  \w     31.00  96.00   0.50   35.00    --   24.72-134.00  57.00  130
  2  \w    -14.00  28.00   0.50   35.00    --   24.72 -39.00  12.00   84
  3  \w    -29.00   3.00   0.50   35.00    --   24.72  39.00 -12.00   64
  4  \w    -49.00 -17.00   0.50   35.00    --   24.72 134.00 -57.00   64
  5  \w    -51.00 -17.00   0.50   35.00    --   24.72 134.00 123.00   68
  6  \w     -5.00  39.00   0.50   35.00    --   24.72 -39.00-167.00   88
  7  \w    -52.00  -6.00   0.50   35.00    --  -25.50  39.00 -12.00   92
  8  \w    -31.00  38.00   0.50   35.00    --  -25.50 -26.00   7.00  138
  9  \w    -11.00  18.00   0.50   35.00    --  -25.50 -81.00  29.00   58
 10  \w    -56.00  12.00   0.50   35.00    --  -25.50  53.00 162.00  136
 11  \w    -27.00  29.00   0.50   35.00    --  -25.50 -39.00-167.00  112
;
_diffrn_measurement_device 'four-circle diffractometer'
_diffrn_measurement_device_type 'SuperNova, Dualflex, EosS2'
_diffrn_measurement_method '\w scans'
_diffrn_orient_matrix_type 'CrysAlisPro convention (1999,Acta A55,543-557)'
_diffrn_orient_matrix_UB_11 0.0159575000
_diffrn_orient_matrix_UB_12 -0.0730035000
_diffrn_orient_matrix_UB_13 0.0165233000
_diffrn_orient_matrix_UB_21 0.1622641000
_diffrn_orient_matrix_UB_22 -0.0044709000
_diffrn_orient_matrix_UB_23 -0.0198653000
_diffrn_orient_matrix_UB_31 0.0499322000
_diffrn_orient_matrix_UB_32 0.0097698000
_diffrn_orient_matrix_UB_33 0.0581961000
_diffrn_radiation_monochromator graphite
_diffrn_radiation_probe x-ray
_diffrn_radiation_type MoK\a
_diffrn_radiation_wavelength 0.71073
_diffrn_reflns_av_R_equivalents 0.0537
_diffrn_reflns_av_unetI/netI 0.0513
_diffrn_reflns_Laue_measured_fraction_full 0.358
_diffrn_reflns_Laue_measured_fraction_max 0.358
_diffrn_reflns_limit_h_max 4
_diffrn_reflns_limit_h_min -4
_diffrn_reflns_limit_k_max 5
_diffrn_reflns_limit_k_min -5
_diffrn_reflns_limit_l_max 13
_diffrn_reflns_limit_l_min -13
_diffrn_reflns_number 2162
_diffrn_reflns_point_group_measured_fraction_full 0.358
_diffrn_reflns_point_group_measured_fraction_max 0.358
_diffrn_reflns_theta_full 25.003
_diffrn_reflns_theta_max 25.003
_diffrn_reflns_theta_min 3.658
_diffrn_source 'fine-focus sealed X-ray tube'
_diffrn_source_type 'Enhance (Mo) X-ray Source'
_exptl_absorpt_coefficient_mu 5.805
_exptl_absorpt_correction_T_max 0.900
_exptl_absorpt_correction_T_min 0.835
_exptl_absorpt_correction_type gaussian
_exptl_absorpt_process_details
;
CrysAlisPro 1.171.38.46 (Rigaku Oxford Diffraction, 2015)
Numerical absorption correction based on gaussian integration over
            a multifaceted crystal model
Empirical absorption correction using spherical harmonics,
 implemented in SCALE3 ABSPACK scaling algorithm.
;
_exptl_crystal_colour yellow
_exptl_crystal_colour_primary yellow
_exptl_crystal_density_diffrn 2.521
_exptl_crystal_description plate
_exptl_crystal_F_000 324
_exptl_crystal_size_max 0.086
_exptl_crystal_size_mid 0.035
_exptl_crystal_size_min 0.02
_refine_diff_density_max 0.868
_refine_diff_density_min -1.632
_refine_diff_density_rms 0.181
_refine_ls_extinction_method none
_refine_ls_goodness_of_fit_ref 1.132
_refine_ls_hydrogen_treatment constr
_refine_ls_matrix_type full
_refine_ls_number_parameters 46
_refine_ls_number_reflns 562
_refine_ls_number_restraints 0
_refine_ls_restrained_S_all 1.132
_refine_ls_R_factor_all 0.0804
_refine_ls_R_factor_gt 0.0633
_refine_ls_shift/su_max 0.000
_refine_ls_shift/su_mean 0.000
_refine_ls_structure_factor_coef Fsqd
_refine_ls_weighting_details 'w=1/[\s^2^(Fo^2^)+(0.0353P)^2^+16.8920P] where P=(Fo^2^+2Fc^2^)/3'
_refine_ls_weighting_scheme calc
_refine_ls_wR_factor_gt 0.1363
_refine_ls_wR_factor_ref 0.1443
_reflns_Friedel_coverage 0.000
_reflns_number_gt 461
_reflns_number_total 562
_reflns_threshold_expression 'I > 2\s(I)'
_cod_data_source_file c8sc03085e2.cif
_cod_data_source_block JCE140CS_072GPa
_cod_depositor_comments 'Adding full bibliography for 1549820--1549832.cif.'
_cod_database_code 1549828
_shelx_shelxl_version_number 2017/1
_chemical_oxdiff_formula 'C7 H8 Cu1 I1 N2 O2'
_shelx_space_group_comment
;
The symmetry employed for this shelxl refinement is uniquely defined
by the following loop, which should always be used as a source of
symmetry information in preference to the above space-group names.
They are only intended as comments.
;
_reflns_odcompleteness_completeness 35.64
_reflns_odcompleteness_iscentric 1
_reflns_odcompleteness_theta 24.97
_olex2_refinement_description
;
1. Fixed Uiso
 At 1.2 times of:
  All C(H) groups, All N(H,H) groups
 At 1.5 times of:
  All C(H,H,H) groups
2. Uiso/Uaniso restraints and constraints
Uanis(Cu1) = Uanis(I1)
3.a Aromatic/amide H refined with riding coordinates:
 C5(H5), C4(H4), C2(H2)
3.b Fitted hexagon refined as free rotating group:
 N1(C5,C4,C3,C2,C1)
3.c X=CH2 refined with riding coordinates:
 N2(H2A,H2B)
3.d Idealised Me refined as rotating group:
 C7(H7A,H7B,H7C)
;
_olex2_submission_special_instructions 'No special instructions were received'
_oxdiff_exptl_absorpt_empirical_details
;
Empirical correction (ABSPACK) includes:
- Absorption correction using spherical harmonics
- Frame scaling
;
_oxdiff_exptl_absorpt_empirical_full_max 2.387
_oxdiff_exptl_absorpt_empirical_full_min 0.547

loop_
_space_group_symop_operation_xyz
'x, y, z'
'-x, -y, -z'

loop_
_atom_site_label
_atom_site_type_symbol
_atom_site_fract_x
_atom_site_fract_y
_atom_site_fract_z
_atom_site_U_iso_or_equiv
_atom_site_adp_type
_atom_site_occupancy
_atom_site_site_symmetry_order
_atom_site_calc_flag
_atom_site_refinement_flags_posn
I1 I 1.2720(3) 0.1139(4) 0.62641(15) 0.027(2) Uani 1 1 d .
Cu1 Cu 0.7922(6) 0.1131(7) 0.4790(3) 0.027(2) Uani 1 1 d .
O1 O 0.283(4) 0.738(5) 0.1534(19) 0.046(5) Uiso 1 1 d .
N1 N 0.726(3) 0.287(2) 0.3591(12) 0.027(5) Uiso 1 1 d .
C5 C 0.503(3) 0.393(3) 0.3925(11) 0.037(6) Uiso 1 1 d G
H5 H 0.401392 0.382905 0.466812 0.044 Uiso 1 1 calc R
C4 C 0.433(3) 0.515(3) 0.3147(15) 0.035(6) Uiso 1 1 d G
H4 H 0.284677 0.585453 0.336981 0.042 Uiso 1 1 calc R
C3 C 0.586(4) 0.530(2) 0.2036(14) 0.032(6) Uiso 1 1 d G
C2 C 0.808(3) 0.424(3) 0.1702(11) 0.023(5) Uiso 1 1 d G
H2 H 0.910296 0.434534 0.095901 0.028 Uiso 1 1 calc R
C1 C 0.878(3) 0.303(3) 0.2480(13) 0.025(5) Uiso 1 1 d G
O2 O 0.658(4) 0.680(5) 0.0211(17) 0.046(5) Uiso 1 1 d .
N2 N 1.098(4) 0.206(5) 0.2213(19) 0.035(5) Uiso 1 1 d .
H2A H 1.201894 0.215899 0.154618 0.042 Uiso 1 1 calc R
H2B H 1.138551 0.131033 0.270206 0.042 Uiso 1 1 calc R
C6 C 0.510(5) 0.660(6) 0.117(2) 0.019(5) Uiso 1 1 d .
C7 C 0.210(7) 0.883(8) 0.076(3) 0.051(8) Uiso 1 1 d .
H7A H 0.162122 0.869374 -0.004419 0.077 Uiso 1 1 calc GR
H7B H 0.393672 0.933484 0.076560 0.077 Uiso 1 1 calc GR
H7C H 0.028300 0.934740 0.110146 0.077 Uiso 1 1 calc GR

loop_
_atom_site_aniso_label
_atom_site_aniso_U_11
_atom_site_aniso_U_22
_atom_site_aniso_U_33
_atom_site_aniso_U_23
_atom_site_aniso_U_13
_atom_site_aniso_U_12
I1 0.0257(7) 0.028(7) 0.0265(9) 0.002(2) -0.0001(5) -0.0007(12)
Cu1 0.0257(7) 0.028(7) 0.0265(9) 0.002(2) -0.0001(5) -0.0007(12)

loop_
_atom_type_symbol
_atom_type_description
_atom_type_scat_dispersion_real
_atom_type_scat_dispersion_imag
_atom_type_scat_source
C C 0.0033 0.0016 'International Tables Vol C Tables 4.2.6.8 and 6.1.1.4'
H H 0.0000 0.0000 'International Tables Vol C Tables 4.2.6.8 and 6.1.1.4'
Cu Cu 0.3201 1.2651 'International Tables Vol C Tables 4.2.6.8 and 6.1.1.4'
I I -0.4742 1.8119 'International Tables Vol C Tables 4.2.6.8 and 6.1.1.4'
N N 0.0061 0.0033 'International Tables Vol C Tables 4.2.6.8 and 6.1.1.4'
O O 0.0106 0.0060 'International Tables Vol C Tables 4.2.6.8 and 6.1.1.4'

loop_
_exptl_crystal_face_index_h
_exptl_crystal_face_index_k
_exptl_crystal_face_index_l
_exptl_crystal_face_perp_dist
1 1 5 0.0101
-1 -1 -5 0.0101
5 0 -4 0.0379
-1 0 0 0.0348
0 13 -2 0.0175
0 -13 2 0.0175

loop_
_geom_angle_atom_site_label_1
_geom_angle_atom_site_label_2
_geom_angle_atom_site_label_3
_geom_angle
_geom_angle_site_symmetry_1
_geom_angle_site_symmetry_3
Cu1 I1 Cu1 60.1(2) . 2_756
Cu1 I1 Cu1 103.35(10) . 1_655
Cu1 I1 Cu1 80.15(17) 2_756 1_655
I1 Cu1 I1 99.85(17) 2_756 1_455
I1 Cu1 I1 103.35(10) . 1_455
I1 Cu1 I1 119.9(2) . 2_756
I1 Cu1 Cu1 60.77(12) . 2_756
Cu1 Cu1 I1 113.6(3) 2_756 1_455
Cu1 Cu1 I1 59.2(2) 2_756 2_756
N1 Cu1 I1 113.3(5) . .
N1 Cu1 I1 107.4(4) . 1_455
N1 Cu1 I1 111.0(5) . 2_756
N1 Cu1 Cu1 138.8(4) . 2_756
C6 O1 C7 116(3) . .
C5 N1 Cu1 115.8(8) . .
C5 N1 C1 120.0 . .
C1 N1 Cu1 124.2(8) . .
N1 C5 H5 120.0 . .
C4 C5 N1 120.0 . .
C4 C5 H5 120.0 . .
C5 C4 H4 120.0 . .
C5 C4 C3 120.0 . .
C3 C4 H4 120.0 . .
C4 C3 C2 120.0 . .
C4 C3 C6 120.8(14) . .
C2 C3 C6 119.2(14) . .
C3 C2 H2 120.0 . .
C1 C2 C3 120.0 . .
C1 C2 H2 120.0 . .
C2 C1 N1 120.0 . .
N2 C1 N1 118.9(19) . .
N2 C1 C2 121.0(19) . .
C1 N2 H2A 120.0 . .
C1 N2 H2B 120.0 . .
H2A N2 H2B 120.0 . .
O1 C6 C3 112(3) . .
O2 C6 O1 126(5) . .
O2 C6 C3 122(3) . .
O1 C7 H7A 109.5 . .
O1 C7 H7B 109.5 . .
O1 C7 H7C 109.5 . .
H7A C7 H7B 109.5 . .
H7A C7 H7C 109.5 . .
H7B C7 H7C 109.5 . .

loop_
_geom_bond_atom_site_label_1
_geom_bond_atom_site_label_2
_geom_bond_distance
_geom_bond_site_symmetry_2
I1 Cu1 2.626(3) .
I1 Cu1 2.669(6) 2_756
I1 Cu1 2.710(3) 1_655
Cu1 Cu1 2.650(12) 2_756
Cu1 N1 2.03(2) .
O1 C6 1.24(4) .
O1 C7 1.57(9) .
N1 C5 1.3900 .
N1 C1 1.3900 .
C5 H5 0.9300 .
C5 C4 1.3900 .
C4 H4 0.9300 .
C4 C3 1.3900 .
C3 C2 1.3900 .
C3 C6 1.51(5) .
C2 H2 0.9300 .
C2 C1 1.3900 .
C1 N2 1.30(4) .
O2 C6 1.24(3) .
N2 H2A 0.8600 .
N2 H2B 0.8600 .
C7 H7A 0.9600 .
C7 H7B 0.9600 .
C7 H7C 0.9600 .

loop_
_exptl_oxdiff_crystal_face_indexfrac_h
_exptl_oxdiff_crystal_face_indexfrac_k
_exptl_oxdiff_crystal_face_indexfrac_l
_exptl_oxdiff_crystal_face_x
_exptl_oxdiff_crystal_face_y
_exptl_oxdiff_crystal_face_z
1.0000 1.0000 5.0000 0.0256 0.0585 0.3507
-1.0000 -1.0000 -5.0000 -0.0256 -0.0585 -0.3507
5.0000 -0.0000 -4.0000 0.0137 0.8908 0.0169
-1.0000 0.0000 0.0000 -0.0160 -0.1623 -0.0499
0.0836 13.1985 -2.2875 -1.0000 0.0000 0.0000
-0.0836 -13.1985 2.2875 1.0000 0.0000 0.0000
